data_7221364
loop_
_publ_author_name
'Nagorsen, G.'
'Rocktaeschel, G.'
'Schaefer, H.'
'Weiss, A.'

_publ_section_title
;
 Die Kristallstruktur der Phase Sr5 Si3
;
_journal_name_full
;
Zeitschrift fuer Naturforschung, Teil B. Anorganische Chemie, Organische 
Chemie (2,1947-32,1977)
;
_journal_page_first 101
_journal_page_last 102
_journal_volume 22
_journal_year 1967
_chemical_formula_sum 'Si3 Sr5'
_chemical_name_systematic 'Sr5 Si3'
_space_group_IT_number 108
_symmetry_space_group_name_Hall 'I 4 -2c'
_symmetry_space_group_name_H-M 'I 4 c m'
_cell_angle_alpha 90
_cell_angle_beta 90
_cell_angle_gamma 90
_cell_formula_units_Z 4
_cell_length_a 8.055
_cell_length_b 8.055
_cell_length_c 15.688
_cell_volume 1017.885
_citation_journal_id_ASTM ZENBAX
_cod_data_source_file Nagorsen_ZENBAX_1967_1590.cif
_cod_data_source_block Si3Sr5
_cod_database_code 7221364

loop_
_symmetry_equiv_pos_as_xyz
x,y,z
-y,x,z
-x,-y,z
y,-x,z
-x,y,z+1/2
-y,-x,z+1/2
x,-y,z+1/2
y,x,z+1/2
x+1/2,y+1/2,z+1/2
-y+1/2,x+1/2,z+1/2
-x+1/2,-y+1/2,z+1/2
y+1/2,-x+1/2,z+1/2
-x+1/2,y+1/2,z+1
-y+1/2,-x+1/2,z+1
x+1/2,-y+1/2,z+1
y+1/2,x+1/2,z+1

loop_
_atom_site_label
_atom_site_type_symbol
_atom_site_fract_x
_atom_site_fract_y
_atom_site_fract_z
_atom_site_occupancy
_atom_site_U_iso_or_equiv
Sr3 Sr 0 0 0.007 1 0.0
Si1 Si 0.391 0.891 0 1 0.0
Sr1 Sr 0.176 0.676 0.143 1 0.0
Si2 Si 0 0 0.25 1 0.0
Sr2 Sr 0.176 0.676 -0.143 1 0.0
